data_9004610
loop_
_publ_author_name
'Grice, J. D.'
'Gault, R. A.'
'Roberts, A. C.'
'Cooper, M. A.'

_publ_section_title
;
 Adamsite-(Y), a new sodium-yttrium carbonate mineral species from
 Note: O8 y-coordinate altered
;
_journal_name_full 'The Canadian Mineralogist'
_journal_page_first 1457
_journal_page_last 1466
_journal_paper_doi 10.2113/gscanmin.38.6.1457
_journal_volume 38
_journal_year 2000
_chemical_compound_source 'Mont Saint-Hilaire, Quebec, Canada'
_chemical_formula_sum
;C2 H4.89 Ce0.01 Dy0.06 Er0.05 Gd0.04 Ho0.02 Na Nd0.03 O12 Sm0.02 Tb0.01
 Tm0.01 Y0.72 Yb0.02
;
_chemical_name_mineral Adamsite-(Y)
_space_group_IT_number 2
_symmetry_space_group_name_Hall '-P 1'
_symmetry_space_group_name_H-M 'P -1'
_cell_angle_alpha 91.130
_cell_angle_beta 103.554
_cell_angle_gamma 90.188
_cell_formula_units_Z 4
_cell_length_a 6.2592
_cell_length_b 13.0838
_cell_length_c 13.2271
_cell_volume 1052.814
_database_code_amcsd 0005703
_exptl_crystal_density_diffrn 2.215
_cod_original_formula_sum
;Y.72 Dy.06 Er.05 Gd.04 Nd.03 Yb.02 Sm.02 Ho.02 Ce.01 Tb.01 Tm.01 Na C2 O12
 H4.89
;
_cod_database_code 9004610

loop_
_space_group_symop_operation_xyz
x,y,z
-x,-y,-z

loop_
_atom_site_aniso_label
_atom_site_aniso_U_11
_atom_site_aniso_U_22
_atom_site_aniso_U_33
_atom_site_aniso_U_12
_atom_site_aniso_U_13
_atom_site_aniso_U_23
Y1 0.01140 0.01510 0.02070 0.00050 0.00440 0.00000
Dy1 0.01140 0.01510 0.02070 0.00050 0.00440 0.00000
Er1 0.01140 0.01510 0.02070 0.00050 0.00440 0.00000
Gd1 0.01140 0.01510 0.02070 0.00050 0.00440 0.00000
Nd1 0.01140 0.01510 0.02070 0.00050 0.00440 0.00000
Yb1 0.01140 0.01510 0.02070 0.00050 0.00440 0.00000
Sm1 0.01140 0.01510 0.02070 0.00050 0.00440 0.00000
Ho1 0.01140 0.01510 0.02070 0.00050 0.00440 0.00000
Ce1 0.01140 0.01510 0.02070 0.00050 0.00440 0.00000
Tb1 0.01140 0.01510 0.02070 0.00050 0.00440 0.00000
Tm1 0.01140 0.01510 0.02070 0.00050 0.00440 0.00000
Y2 0.01270 0.01530 0.02130 -0.00090 0.00600 0.00000
Dy2 0.01270 0.01530 0.02130 -0.00090 0.00600 0.00000
Er2 0.01270 0.01530 0.02130 -0.00090 0.00600 0.00000
Gd2 0.01270 0.01530 0.02130 -0.00090 0.00600 0.00000
Nd2 0.01270 0.01530 0.02130 -0.00090 0.00600 0.00000
Yb2 0.01270 0.01530 0.02130 -0.00090 0.00600 0.00000
Sm2 0.01270 0.01530 0.02130 -0.00090 0.00600 0.00000
Ho2 0.01270 0.01530 0.02130 -0.00090 0.00600 0.00000
Ce2 0.01270 0.01530 0.02130 -0.00090 0.00600 0.00000
Tb2 0.01270 0.01530 0.02130 -0.00090 0.00600 0.00000
Tm2 0.01270 0.01530 0.02130 -0.00090 0.00600 0.00000
Na1 0.03120 0.03950 0.03760 0.00360 0.00860 0.00110
Na2 0.03270 0.03600 0.03140 0.00160 0.00840 -0.00100
C1 0.01700 0.01790 0.01570 -0.00180 0.00120 -0.00070
C2 0.02690 0.01650 0.02980 -0.00160 0.01460 -0.00040
C3 0.02820 0.01680 0.01540 0.00220 0.00870 -0.00220
C4 0.02920 0.01380 0.03030 0.00030 0.00420 -0.00160
O1 0.02650 0.01820 0.02540 -0.00170 0.00920 0.00040
O2 0.02280 0.01590 0.03280 0.00420 0.00920 -0.00090
O3 0.01620 0.03260 0.03290 0.00170 0.00450 0.00380
O4 0.01490 0.02570 0.02250 0.00000 0.00710 -0.00260
O5 0.01520 0.02790 0.03360 0.00030 0.00530 -0.00050
O6 0.03600 0.04470 0.02150 -0.00140 0.01350 -0.00070
O7 0.01360 0.01860 0.03110 -0.00320 -0.00150 0.00080
O8 0.02070 0.01910 0.02550 -0.00060 0.00440 0.00060
O9 0.01310 0.03240 0.03660 -0.00260 0.00800 -0.00350
O10 0.01710 0.02560 0.03440 -0.00130 0.00750 0.00330
O11 0.01450 0.02740 0.02140 -0.00030 -0.00150 -0.00140
O12 0.02650 0.04300 0.02540 0.00030 -0.00240 -0.00010
Wat13 0.02200 0.02590 0.02730 -0.00160 -0.00090 0.00320
Wat14 0.01950 0.02160 0.02550 0.00080 0.00390 -0.00240
Wat15 0.03010 0.02210 0.03630 0.00400 0.01610 0.00540
Wat16 0.02460 0.02380 0.02410 -0.00240 0.00350 -0.00040
Wat17 0.02460 0.04030 0.04510 0.00140 0.00350 0.00070
Wat18 0.04140 0.04310 0.03990 -0.00320 0.01580 0.00160
Wat19 0.03870 0.03990 0.04040 -0.00350 0.01310 -0.00220
Wat20 0.03280 0.04120 0.05210 0.00140 0.01840 0.00590
Wat21 0.02880 0.03820 0.04980 -0.00140 0.01390 -0.00150
Wat22 0.03100 0.04800 0.04360 -0.00140 0.01130 0.00730
Wat23 0.03040 0.04370 0.05030 -0.00220 0.00770 0.00010
Wat24 0.02790 0.04490 0.03700 -0.00420 0.00480 0.00130

loop_
_atom_site_label
_atom_site_fract_x
_atom_site_fract_y
_atom_site_fract_z
_atom_site_occupancy
_atom_site_U_iso_or_equiv
_atom_site_type_symbol
_atom_site_attached_hydrogens
Y1 0.31140 0.62581 0.00962 0.72000 0.01560 Y 0
Dy1 0.31140 0.62581 0.00962 0.06000 0.01560 Dy 0
Er1 0.31140 0.62581 0.00962 0.05000 0.01560 Er 0
Gd1 0.31140 0.62581 0.00962 0.04000 0.01560 Gd 0
Nd1 0.31140 0.62581 0.00962 0.03000 0.01560 Nd 0
Yb1 0.31140 0.62581 0.00962 0.02000 0.01560 Yb 0
Sm1 0.31140 0.62581 0.00962 0.02000 0.01560 Sm 0
Ho1 0.31140 0.62581 0.00962 0.02000 0.01560 Ho 0
Ce1 0.31140 0.62581 0.00962 0.01000 0.01560 Ce 0
Tb1 0.31140 0.62581 0.00962 0.01000 0.01560 Tb 0
Tm1 0.31140 0.62581 0.00962 0.01000 0.01560 Tm 0
Y2 0.80160 0.87428 -0.01011 0.72000 0.01610 Y 0
Dy2 0.80160 0.87428 -0.01011 0.06000 0.01610 Dy 0
Er2 0.80160 0.87428 -0.01011 0.05000 0.01610 Er 0
Gd2 0.80160 0.87428 -0.01011 0.04000 0.01610 Gd 0
Nd2 0.80160 0.87428 -0.01011 0.03000 0.01610 Nd 0
Yb2 0.80160 0.87428 -0.01011 0.02000 0.01610 Yb 0
Sm2 0.80160 0.87428 -0.01011 0.02000 0.01610 Sm 0
Ho2 0.80160 0.87428 -0.01011 0.02000 0.01610 Ho 0
Ce2 0.80160 0.87428 -0.01011 0.01000 0.01610 Ce 0
Tb2 0.80160 0.87428 -0.01011 0.01000 0.01610 Tb 0
Tm2 0.80160 0.87428 -0.01011 0.01000 0.01610 Tm 0
Na1 0.42320 0.62510 0.32430 1.00000 0.03600 Na 0
Na2 0.60220 0.87530 -0.32310 1.00000 0.03330 Na 0
C1 0.24000 0.87300 -0.04920 1.00000 0.01730 C 0
C2 0.87200 0.87380 0.20920 1.00000 0.02310 C 0
C3 -0.21100 0.62690 0.04660 1.00000 0.01950 C 0
C4 0.16900 0.62620 -0.21150 1.00000 0.02490 C 0
O1 0.15130 0.78900 -0.03310 1.00000 0.02290 O 0
O2 0.12170 0.95320 -0.04960 1.00000 0.02340 O 0
O3 0.43500 0.87940 -0.06220 1.00000 0.27410 O 0
O4 0.02960 0.86040 0.16080 1.00000 0.02060 O 0
O5 0.67710 0.88860 0.15160 1.00000 0.02560 O 0
O6 0.90900 0.87110 0.30790 1.00000 0.03300 O 0
O7 0.33250 0.45310 -0.05060 1.00000 0.02220 O 0
O8 0.68270 0.71130 0.03320 1.00000 0.02200 O 0
O9 -0.00490 0.62040 0.06120 1.00000 0.02700 O 0
O10 0.03000 0.61140 -0.15240 1.00000 0.02540 O 0
O11 0.37320 0.63950 -0.16020 1.00000 0.02200 O 0
O12 0.11100 0.62780 -0.31040 1.00000 0.03300 O 0
Wat13 0.67360 0.98510 -0.16620 1.00000 0.02610 O 2
Wat14 0.71680 0.76570 -0.17140 1.00000 0.02240 O 2
Wat15 0.33800 0.51530 0.16560 1.00000 0.02810 O 2
Wat16 0.38660 0.73400 0.17140 1.00000 0.02450 O 2
Wat17 0.77800 0.55490 0.40060 1.00000 0.03740 O 2
Wat18 0.60500 0.79280 0.41100 1.00000 0.04040 O 2
Wat19 0.41200 0.71260 -0.40580 1.00000 0.03900 O 2
Wat20 0.89800 0.81020 -0.39010 1.00000 0.04060 O 2
Wat21 0.23800 0.94810 -0.39080 1.00000 0.03820 O 2
Wat22 0.12400 0.69020 0.38760 1.00000 0.04040 O 2
Wat23 0.70400 0.54370 0.60080 1.00000 0.04180 O 2
Wat24 0.69800 0.04110 -0.40790 1.00000 0.03710 O 2

loop_
_cod_changelog_entry_id
_cod_changelog_entry_author
_cod_changelog_entry_date
_cod_changelog_entry_text
1
;cod-tools version 3.8.0
Id: cif_guess_AMCSD_atom_types 9581 2023-05-17 12:35:41Z saulius
;
2023-05-21T08:52:32+03:00
;Derived atom types and hydrogen counts
from atom names that follow the AMCSD naming convention
(Wat == water, O-H == hydroxyl).
;

loop_
_cod_related_entry_id
_cod_related_entry_database
_cod_related_entry_code
1 AMCSD 0005703
